data_4125862
loop_
_publ_author_name
'Fatur, Steven M.'
'Shepard, Samuel G.'
'Higgins, Robert F.'
'Shores, Matthew P.'
'Damrauer, Niels H.'

_publ_section_title
;
 A Synthetically Tunable System To Control MLCT Excited-State Lifetimes
 and Spin States in Iron(II) Polypyridines.
;
_journal_issue 12
_journal_name_full 'Journal of the American Chemical Society'
_journal_page_first 4493
_journal_page_last 4505
_journal_paper_doi 10.1021/jacs.7b00700
_journal_volume 139
_journal_year 2017
_chemical_formula_moiety 'C30 H18 F4 Fe N6, 2(B F4), C2 H3 N'
_chemical_formula_sum 'C32 H21 B2 F12 Fe N7'
_chemical_formula_weight 809.03
_space_group_crystal_system monoclinic
_space_group_IT_number 14
_space_group_name_Hall '-P 2ybc'
_space_group_name_H-M_alt 'P 1 21/c 1'
_symmetry_space_group_name_Hall '-P 2ybc'
_symmetry_space_group_name_H-M 'P 1 21/c 1'
_atom_sites_solution_hydrogens geom
_atom_sites_solution_primary direct
_audit_creation_date 2016-10-11
_audit_creation_method
;
Olex2 1.2
(compiled 2016.02.19 svn.r3266 for OlexSys, GUI svn.r5155)
;
_cell_angle_alpha 90
_cell_angle_beta 92.540(4)
_cell_angle_gamma 90
_cell_formula_units_Z 4
_cell_length_a 10.1127(9)
_cell_length_b 28.166(2)
_cell_length_c 11.2884(10)
_cell_measurement_reflns_used 9879
_cell_measurement_temperature 120(2)
_cell_measurement_theta_max 28.17
_cell_measurement_theta_min 2.86
_cell_volume 3212.2(5)
_computing_cell_refinement 'Bruker APEX 3'
_computing_data_collection 'Bruker APEX 3'
_computing_data_reduction 'SAINT (Bruker AXS, 2015)'
_computing_molecular_graphics 'Olex2 (Dolomanov et al., 2009)'
_computing_publication_material 'Olex2 (Dolomanov et al., 2009)'
_computing_structure_refinement 'ShelXL (Sheldrick, 2015)'
_computing_structure_solution 'ShelXS (Sheldrick, 2008)'
_diffrn_ambient_temperature 120.14
_diffrn_measured_fraction_theta_full 0.999
_diffrn_measured_fraction_theta_max 0.997
_diffrn_measurement_device_type 'Bruker APEX-II CCD'
_diffrn_measurement_method '\f and \w scans'
_diffrn_radiation_type MoK\a
_diffrn_radiation_wavelength 0.71073
_diffrn_reflns_av_R_equivalents 0.0527
_diffrn_reflns_av_unetI/netI 0.0271
_diffrn_reflns_Laue_measured_fraction_full 0.999
_diffrn_reflns_Laue_measured_fraction_max 0.997
_diffrn_reflns_limit_h_max 13
_diffrn_reflns_limit_h_min -13
_diffrn_reflns_limit_k_max 37
_diffrn_reflns_limit_k_min -37
_diffrn_reflns_limit_l_max 15
_diffrn_reflns_limit_l_min -15
_diffrn_reflns_number 90542
_diffrn_reflns_point_group_measured_fraction_full 0.999
_diffrn_reflns_point_group_measured_fraction_max 0.997
_diffrn_reflns_theta_full 26.000
_diffrn_reflns_theta_max 28.333
_diffrn_reflns_theta_min 2.481
_diffrn_standards_number 0
_exptl_absorpt_coefficient_mu 0.578
_exptl_absorpt_correction_T_max 0.7457
_exptl_absorpt_correction_T_min 0.6981
_exptl_absorpt_correction_type multi-scan
_exptl_absorpt_process_details
;
SADABS-2014/5 (Bruker,2014/5) was used for absorption correction.
wR2(int) was 0.0637 before and 0.0588 after correction.
The Ratio of minimum to maximum transmission is 0.9362.
The \l/2 correction factor is Not present.
;
_exptl_crystal_colour purple
_exptl_crystal_colour_primary purple
_exptl_crystal_density_diffrn 1.673
_exptl_crystal_description Block
_exptl_crystal_F_000 1624
_exptl_crystal_size_max 0.344
_exptl_crystal_size_mid 0.307
_exptl_crystal_size_min 0.200
_exptl_transmission_factor_max 0.7457
_exptl_transmission_factor_min 0.6981
_refine_diff_density_max 2.372
_refine_diff_density_min -1.042
_refine_diff_density_rms 0.106
_refine_ls_extinction_method none
_refine_ls_goodness_of_fit_ref 1.045
_refine_ls_hydrogen_treatment constr
_refine_ls_matrix_type full
_refine_ls_number_parameters 488
_refine_ls_number_reflns 7987
_refine_ls_number_restraints 0
_refine_ls_restrained_S_all 1.045
_refine_ls_R_factor_all 0.0813
_refine_ls_R_factor_gt 0.0636
_refine_ls_shift/su_max 0.000
_refine_ls_shift/su_mean 0.000
_refine_ls_structure_factor_coef Fsqd
_refine_ls_weighting_details 'w=1/[\s^2^(Fo^2^)+(0.0851P)^2^+9.2752P] where P=(Fo^2^+2Fc^2^)/3'
_refine_ls_weighting_scheme calc
_refine_ls_wR_factor_gt 0.1674
_refine_ls_wR_factor_ref 0.1807
_reflns_Friedel_coverage 0.000
_reflns_number_gt 6427
_reflns_number_total 7987
_reflns_threshold_expression 'I > 2\s(I)'
_cod_data_source_file ja7b00700_si_003.cif
_cod_data_source_block 120kfedftpy2
_cod_depositor_comments 'Adding full bibliography for 4125861--4125864.cif.'
_cod_database_code 4125862
_shelx_space_group_comment
;
The symmetry employed for this shelxl refinement is uniquely defined
by the following loop, which should always be used as a source of
symmetry information in preference to the above space-group names.
They are only intended as comments.
;
_olex2_refinement_description
;
1. Fixed Uiso
 At 1.2 times of:
  All C(H) groups
 At 1.5 times of:
  All C(H,H,H) groups
2.a Aromatic/amide H refined with riding coordinates:
 C2(H2), C3(H3), C4(H4), C7(H7), C8(H8), C9(H9), C12(H12), C13(H13), C14(H14),
 C17(H17), C18(H18), C19(H19), C22(H22), C23(H23), C24(H24), C27(H27), C28(H28),
  C29(H29)
2.b Idealised Me refined as rotating group:
 C2S(H2SA,H2SB,H2SC)
;
_shelx_shelxl_version_number 2016/4
_olex2_submission_special_instructions 'No special instructions were received'

loop_
_space_group_symop_operation_xyz
'x, y, z'
'-x, y+1/2, -z+1/2'
'-x, -y, -z'
'x, -y-1/2, z-1/2'

loop_
_atom_site_label
_atom_site_type_symbol
_atom_site_fract_x
_atom_site_fract_y
_atom_site_fract_z
_atom_site_U_iso_or_equiv
_atom_site_adp_type
_atom_site_occupancy
_atom_site_site_symmetry_order
_atom_site_calc_flag
_atom_site_refinement_flags_posn
Fe1 Fe 0.26558(4) 0.11935(2) 0.31333(4) 0.01550(13) Uani 1 1 d .
F1 F 0.0635(2) 0.09638(6) 0.52040(17) 0.0280(4) Uani 1 1 d .
F2 F 0.4152(2) 0.02511(7) 0.2270(2) 0.0403(5) Uani 1 1 d .
F3 F 0.5050(2) 0.18886(7) 0.40512(19) 0.0316(5) Uani 1 1 d .
F4 F 0.0838(2) 0.16446(7) 0.09992(18) 0.0317(5) Uani 1 1 d .
F5 F 0.2209(4) 0.37439(16) 0.4100(3) 0.0911(13) Uani 1 1 d .
F6 F 0.2889(5) 0.44567(17) 0.3267(5) 0.1151(17) Uani 1 1 d .
F7 F 0.2624(4) 0.37937(11) 0.2198(4) 0.0779(10) Uani 1 1 d .
F8 F 0.0871(3) 0.41698(10) 0.2879(2) 0.0542(7) Uani 1 1 d .
N1 N 0.1466(2) 0.15705(9) 0.4190(2) 0.0184(5) Uani 1 1 d .
N2 N 0.2938(3) 0.18114(9) 0.2521(2) 0.0207(5) Uani 1 1 d .
N3 N 0.3956(3) 0.10329(10) 0.1888(2) 0.0239(5) Uani 1 1 d .
N4 N 0.4113(3) 0.11840(9) 0.4435(2) 0.0202(5) Uani 1 1 d .
N5 N 0.2372(3) 0.05775(9) 0.3779(2) 0.0187(5) Uani 1 1 d .
N6 N 0.1119(3) 0.09751(9) 0.2057(2) 0.0186(5) Uani 1 1 d .
C1 C 0.0706(3) 0.14310(11) 0.5040(3) 0.0205(6) Uani 1 1 d .
C2 C -0.0020(3) 0.17219(12) 0.5751(3) 0.0259(7) Uani 1 1 d .
H2 H -0.052693 0.159664 0.636693 0.031 Uiso 1 1 calc R
C3 C 0.0025(4) 0.22005(12) 0.5526(3) 0.0287(7) Uani 1 1 d .
H3 H -0.046680 0.241535 0.598295 0.034 Uiso 1 1 calc R
C4 C 0.0793(3) 0.23687(12) 0.4627(3) 0.0263(7) Uani 1 1 d .
H4 H 0.082391 0.269888 0.445870 0.032 Uiso 1 1 calc R
C5 C 0.1510(3) 0.20525(10) 0.3982(3) 0.0200(6) Uani 1 1 d .
C6 C 0.2373(3) 0.21876(11) 0.3032(3) 0.0223(6) Uani 1 1 d .
C7 C 0.2637(3) 0.26462(12) 0.2656(3) 0.0292(7) Uani 1 1 d .
H7 H 0.224436 0.291267 0.301818 0.035 Uiso 1 1 calc R
C8 C 0.3491(4) 0.27046(13) 0.1737(4) 0.0353(8) Uani 1 1 d .
H8 H 0.369555 0.301522 0.147279 0.042 Uiso 1 1 calc R
C9 C 0.4045(4) 0.23163(14) 0.1204(3) 0.0338(8) Uani 1 1 d .
H9 H 0.461450 0.235591 0.056421 0.041 Uiso 1 1 calc R
C10 C 0.3756(3) 0.18682(12) 0.1620(3) 0.0250(7) Uani 1 1 d .
C11 C 0.4319(3) 0.14178(13) 0.1230(3) 0.0261(7) Uani 1 1 d .
C12 C 0.5173(4) 0.13731(15) 0.0308(3) 0.0348(8) Uani 1 1 d .
H12 H 0.539206 0.164165 -0.015335 0.042 Uiso 1 1 calc R
C13 C 0.5703(4) 0.09317(16) 0.0069(3) 0.0399(9) Uani 1 1 d .
H13 H 0.628228 0.089560 -0.056508 0.048 Uiso 1 1 calc R
C14 C 0.5393(4) 0.05482(15) 0.0744(3) 0.0366(8) Uani 1 1 d .
H14 H 0.577354 0.024473 0.062145 0.044 Uiso 1 1 calc R
C15 C 0.4497(4) 0.06243(13) 0.1615(3) 0.0298(7) Uani 1 1 d .
C16 C 0.5033(3) 0.14998(12) 0.4728(3) 0.0243(6) Uani 1 1 d .
C17 C 0.5953(3) 0.14665(14) 0.5665(3) 0.0316(8) Uani 1 1 d .
H17 H 0.658379 0.171074 0.582592 0.038 Uiso 1 1 calc R
C18 C 0.5919(4) 0.10644(15) 0.6355(3) 0.0361(8) Uani 1 1 d .
H18 H 0.653002 0.102479 0.701097 0.043 Uiso 1 1 calc R
C19 C 0.4984(4) 0.07189(14) 0.6083(3) 0.0311(7) Uani 1 1 d .
H19 H 0.494820 0.043891 0.654953 0.037 Uiso 1 1 calc R
C20 C 0.4102(3) 0.07841(11) 0.5127(3) 0.0229(6) Uani 1 1 d .
C21 C 0.3079(3) 0.04396(11) 0.4755(3) 0.0214(6) Uani 1 1 d .
C22 C 0.2821(3) 0.00111(12) 0.5306(3) 0.0283(7) Uani 1 1 d .
H22 H 0.330755 -0.008171 0.600697 0.034 Uiso 1 1 calc R
C23 C 0.1839(4) -0.02775(12) 0.4809(3) 0.0306(7) Uani 1 1 d .
H23 H 0.165044 -0.057339 0.516890 0.037 Uiso 1 1 calc R
C24 C 0.1127(3) -0.01386(11) 0.3791(3) 0.0258(7) Uani 1 1 d .
H24 H 0.046046 -0.033743 0.343813 0.031 Uiso 1 1 calc R
C25 C 0.1415(3) 0.03002(10) 0.3299(3) 0.0198(6) Uani 1 1 d .
C26 C 0.0721(3) 0.05176(10) 0.2268(3) 0.0194(6) Uani 1 1 d .
C27 C -0.0245(3) 0.02946(12) 0.1572(3) 0.0260(7) Uani 1 1 d .
H27 H -0.050624 -0.002092 0.174525 0.031 Uiso 1 1 calc R
C28 C -0.0832(3) 0.05369(12) 0.0615(3) 0.0284(7) Uani 1 1 d .
H28 H -0.148618 0.038632 0.011573 0.034 Uiso 1 1 calc R
C29 C -0.0457(3) 0.09967(12) 0.0396(3) 0.0260(7) Uani 1 1 d .
H29 H -0.084065 0.117197 -0.025132 0.031 Uiso 1 1 calc R
C30 C 0.0500(3) 0.11926(11) 0.1154(3) 0.0216(6) Uani 1 1 d .
B1 B 0.2138(6) 0.4057(2) 0.3175(6) 0.0549(14) Uani 1 1 d .
F9 F -0.2129(4) 0.20704(15) 0.9652(3) 0.0918(14) Uani 1 1 d .
F10 F -0.2319(3) 0.14761(9) 0.8368(3) 0.0673(10) Uani 1 1 d .
F11 F -0.3598(4) 0.21127(12) 0.8108(4) 0.0815(11) Uani 1 1 d .
F12 F -0.1383(4) 0.21732(11) 0.7859(3) 0.0763(11) Uani 1 1 d .
B2 B -0.2379(5) 0.19656(16) 0.8477(4) 0.0369(10) Uani 1 1 d .
N1S N 0.2844(4) -0.09715(12) 0.6942(3) 0.0426(8) Uani 1 1 d .
C1S C 0.2548(4) -0.13412(14) 0.7218(3) 0.0318(7) Uani 1 1 d .
C2S C 0.2191(5) -0.18221(15) 0.7548(4) 0.0458(10) Uani 1 1 d .
H2SA H 0.132338 -0.190198 0.717982 0.069 Uiso 1 1 calc GR
H2SB H 0.215267 -0.184364 0.841182 0.069 Uiso 1 1 calc GR
H2SC H 0.285619 -0.204474 0.727287 0.069 Uiso 1 1 calc GR

loop_
_atom_site_aniso_label
_atom_site_aniso_U_11
_atom_site_aniso_U_22
_atom_site_aniso_U_33
_atom_site_aniso_U_23
_atom_site_aniso_U_13
_atom_site_aniso_U_12
Fe1 0.0179(2) 0.0136(2) 0.0153(2) -0.00159(14) 0.00278(14) -0.00153(15)
F1 0.0379(11) 0.0180(9) 0.0293(10) 0.0016(7) 0.0157(8) -0.0008(8)
F2 0.0452(13) 0.0235(10) 0.0541(14) -0.0059(9) 0.0221(11) 0.0016(9)
F3 0.0277(10) 0.0266(10) 0.0402(11) -0.0045(8) -0.0023(9) -0.0071(8)
F4 0.0417(12) 0.0219(10) 0.0306(10) 0.0086(8) -0.0070(9) -0.0035(8)
F5 0.086(3) 0.127(3) 0.062(2) 0.044(2) 0.0166(18) 0.049(2)
F6 0.110(3) 0.088(3) 0.143(4) -0.052(3) -0.035(3) 0.009(3)
F7 0.080(2) 0.0543(19) 0.103(3) 0.0078(17) 0.045(2) 0.0110(16)
F8 0.0696(18) 0.0514(15) 0.0416(14) 0.0041(11) 0.0037(12) 0.0295(14)
N1 0.0202(12) 0.0155(11) 0.0194(12) -0.0002(9) 0.0005(9) -0.0009(9)
N2 0.0195(12) 0.0220(12) 0.0205(12) 0.0018(10) -0.0003(10) -0.0045(10)
N3 0.0210(13) 0.0293(14) 0.0216(12) -0.0077(11) 0.0031(10) -0.0028(11)
N4 0.0198(12) 0.0222(13) 0.0188(12) -0.0057(10) 0.0017(9) 0.0022(10)
N5 0.0217(12) 0.0158(11) 0.0190(12) -0.0001(9) 0.0049(9) 0.0038(9)
N6 0.0209(12) 0.0171(12) 0.0182(11) -0.0015(9) 0.0043(9) 0.0003(9)
C1 0.0227(15) 0.0180(14) 0.0210(14) -0.0005(11) 0.0013(11) -0.0003(11)
C2 0.0264(16) 0.0285(17) 0.0230(15) -0.0012(12) 0.0044(12) 0.0057(13)
C3 0.0315(17) 0.0281(17) 0.0265(16) -0.0064(13) 0.0001(13) 0.0103(14)
C4 0.0308(17) 0.0182(14) 0.0295(16) -0.0035(12) -0.0032(13) 0.0038(12)
C5 0.0222(14) 0.0165(13) 0.0210(14) -0.0005(11) -0.0041(11) -0.0002(11)
C6 0.0223(15) 0.0196(14) 0.0247(15) 0.0034(11) -0.0020(12) -0.0031(11)
C7 0.0288(17) 0.0185(15) 0.0400(19) 0.0045(13) -0.0023(14) -0.0034(13)
C8 0.0334(19) 0.0268(17) 0.046(2) 0.0146(15) 0.0002(16) -0.0095(14)
C9 0.0296(18) 0.038(2) 0.0343(18) 0.0134(15) 0.0044(14) -0.0060(15)
C10 0.0203(15) 0.0319(17) 0.0226(15) 0.0051(12) 0.0004(12) -0.0054(12)
C11 0.0220(15) 0.0372(18) 0.0193(14) -0.0005(13) 0.0008(12) -0.0035(13)
C12 0.0276(18) 0.050(2) 0.0274(17) 0.0023(16) 0.0062(14) -0.0031(16)
C13 0.035(2) 0.059(3) 0.0265(17) -0.0112(17) 0.0101(15) 0.0023(18)
C14 0.0312(18) 0.043(2) 0.0368(19) -0.0166(16) 0.0081(15) -0.0004(16)
C15 0.0304(17) 0.0306(18) 0.0288(17) -0.0082(14) 0.0054(14) 0.0000(14)
C16 0.0209(15) 0.0268(16) 0.0253(15) -0.0088(12) 0.0021(12) 0.0014(12)
C17 0.0224(16) 0.040(2) 0.0320(17) -0.0160(15) -0.0021(13) 0.0002(14)
C18 0.0321(19) 0.052(2) 0.0234(16) -0.0113(16) -0.0065(14) 0.0098(17)
C19 0.0306(18) 0.041(2) 0.0217(15) -0.0009(14) -0.0015(13) 0.0109(15)
C20 0.0247(15) 0.0234(15) 0.0207(14) -0.0029(12) 0.0023(12) 0.0072(12)
C21 0.0236(15) 0.0213(14) 0.0195(14) 0.0002(11) 0.0022(11) 0.0070(12)
C22 0.0319(18) 0.0261(16) 0.0272(16) 0.0072(13) 0.0042(13) 0.0076(14)
C23 0.0361(19) 0.0209(16) 0.0355(18) 0.0090(13) 0.0085(15) 0.0033(13)
C24 0.0275(16) 0.0181(15) 0.0323(17) 0.0014(12) 0.0065(13) -0.0005(12)
C25 0.0210(14) 0.0158(13) 0.0231(14) -0.0019(11) 0.0056(11) 0.0013(11)
C26 0.0217(14) 0.0153(13) 0.0217(14) -0.0016(11) 0.0067(11) 0.0017(11)
C27 0.0246(16) 0.0205(15) 0.0330(17) -0.0040(13) 0.0019(13) -0.0014(12)
C28 0.0215(15) 0.0298(17) 0.0334(18) -0.0085(14) -0.0029(13) -0.0009(13)
C29 0.0254(16) 0.0305(17) 0.0219(15) 0.0000(13) -0.0014(12) 0.0033(13)
C30 0.0246(15) 0.0198(14) 0.0207(14) 0.0012(11) 0.0029(11) 0.0007(12)
B1 0.053(3) 0.053(3) 0.059(3) 0.020(3) 0.017(3) 0.021(3)
F9 0.124(3) 0.117(3) 0.0341(15) -0.0229(17) 0.0060(17) -0.067(3)
F10 0.093(2) 0.0295(13) 0.075(2) 0.0094(12) -0.0495(18) -0.0115(13)
F11 0.070(2) 0.0511(18) 0.120(3) -0.0064(19) -0.034(2) 0.0102(15)
F12 0.110(3) 0.0453(16) 0.079(2) 0.0095(15) 0.062(2) 0.0094(16)
B2 0.053(3) 0.034(2) 0.0243(19) 0.0011(16) 0.0006(17) -0.0113(19)
N1S 0.061(2) 0.0323(18) 0.0346(17) 0.0048(14) 0.0037(16) 0.0059(16)
C1S 0.0353(19) 0.0329(19) 0.0275(17) -0.0023(14) 0.0034(14) 0.0051(15)
C2S 0.047(2) 0.033(2) 0.059(3) -0.0015(19) 0.015(2) -0.0060(18)

loop_
_atom_type_symbol
_atom_type_description
_atom_type_scat_dispersion_real
_atom_type_scat_dispersion_imag
_atom_type_scat_source
C C 0.0033 0.0016 'International Tables Vol C Tables 4.2.6.8 and 6.1.1.4'
H H 0.0000 0.0000 'International Tables Vol C Tables 4.2.6.8 and 6.1.1.4'
B B 0.0013 0.0007 'International Tables Vol C Tables 4.2.6.8 and 6.1.1.4'
N N 0.0061 0.0033 'International Tables Vol C Tables 4.2.6.8 and 6.1.1.4'
F F 0.0171 0.0103 'International Tables Vol C Tables 4.2.6.8 and 6.1.1.4'
Fe Fe 0.3463 0.8444 'International Tables Vol C Tables 4.2.6.8 and 6.1.1.4'

loop_
_geom_angle_atom_site_label_1
_geom_angle_atom_site_label_2
_geom_angle_atom_site_label_3
_geom_angle
N1 Fe1 N4 90.67(10)
N2 Fe1 N1 80.62(11)
N2 Fe1 N3 80.71(12)
N2 Fe1 N4 99.15(11)
N2 Fe1 N5 178.88(11)
N2 Fe1 N6 100.58(11)
N3 Fe1 N1 161.32(11)
N3 Fe1 N4 91.54(11)
N3 Fe1 N6 91.16(10)
N5 Fe1 N1 98.51(10)
N5 Fe1 N3 100.14(11)
N5 Fe1 N4 80.12(11)
N5 Fe1 N6 80.16(11)
N6 Fe1 N1 93.00(10)
N6 Fe1 N4 160.26(11)
C1 N1 Fe1 130.7(2)
C1 N1 C5 116.3(3)
C5 N1 Fe1 113.0(2)
C6 N2 Fe1 119.5(2)
C6 N2 C10 121.1(3)
C10 N2 Fe1 119.4(2)
C11 N3 Fe1 113.5(2)
C15 N3 Fe1 130.5(2)
C15 N3 C11 116.1(3)
C16 N4 Fe1 130.7(2)
C16 N4 C20 115.8(3)
C20 N4 Fe1 113.4(2)
C21 N5 Fe1 119.5(2)
C25 N5 Fe1 119.6(2)
C25 N5 C21 120.8(3)
C26 N6 Fe1 113.8(2)
C30 N6 Fe1 130.2(2)
C30 N6 C26 115.9(3)
F1 C1 C2 118.2(3)
N1 C1 F1 115.7(3)
N1 C1 C2 126.1(3)
C1 C2 H2 121.6
C3 C2 C1 116.9(3)
C3 C2 H2 121.6
C2 C3 H3 120.2
C2 C3 C4 119.6(3)
C4 C3 H3 120.2
C3 C4 H4 120.3
C5 C4 C3 119.4(3)
C5 C4 H4 120.3
N1 C5 C6 113.9(3)
C4 C5 N1 121.7(3)
C4 C5 C6 124.4(3)
N2 C6 C5 112.8(3)
N2 C6 C7 120.7(3)
C7 C6 C5 126.5(3)
C6 C7 H7 120.9
C8 C7 C6 118.2(3)
C8 C7 H7 120.9
C7 C8 H8 119.7
C9 C8 C7 120.7(3)
C9 C8 H8 119.7
C8 C9 H9 120.7
C8 C9 C10 118.7(3)
C10 C9 H9 120.7
N2 C10 C9 120.7(3)
N2 C10 C11 112.5(3)
C9 C10 C11 126.6(3)
N3 C11 C10 113.8(3)
N3 C11 C12 121.6(3)
C12 C11 C10 124.5(3)
C11 C12 H12 120.4
C13 C12 C11 119.1(4)
C13 C12 H12 120.4
C12 C13 H13 120.0
C14 C13 C12 120.0(3)
C14 C13 H13 120.0
C13 C14 H14 121.7
C13 C14 C15 116.6(4)
C15 C14 H14 121.7
F2 C15 C14 117.7(3)
N3 C15 F2 115.9(3)
N3 C15 C14 126.4(4)
F3 C16 C17 117.9(3)
N4 C16 F3 115.9(3)
N4 C16 C17 126.2(3)
C16 C17 H17 121.4
C18 C17 C16 117.2(3)
C18 C17 H17 121.4
C17 C18 H18 120.4
C17 C18 C19 119.2(3)
C19 C18 H18 120.4
C18 C19 H19 120.3
C18 C19 C20 119.5(4)
C20 C19 H19 120.3
N4 C20 C19 122.2(3)
N4 C20 C21 113.9(3)
C19 C20 C21 124.0(3)
N5 C21 C20 112.7(3)
N5 C21 C22 121.0(3)
C22 C21 C20 126.3(3)
C21 C22 H22 120.8
C23 C22 C21 118.4(3)
C23 C22 H22 120.8
C22 C23 H23 119.7
C22 C23 C24 120.5(3)
C24 C23 H23 119.7
C23 C24 H24 120.9
C23 C24 C25 118.2(3)
C25 C24 H24 120.9
N5 C25 C24 121.1(3)
N5 C25 C26 112.9(3)
C24 C25 C26 125.9(3)
N6 C26 C25 113.4(3)
N6 C26 C27 122.3(3)
C27 C26 C25 124.4(3)
C26 C27 H27 120.4
C26 C27 C28 119.2(3)
C28 C27 H27 120.4
C27 C28 H28 120.3
C29 C28 C27 119.4(3)
C29 C28 H28 120.3
C28 C29 H29 121.4
C28 C29 C30 117.2(3)
C30 C29 H29 121.4
F4 C30 C29 118.6(3)
N6 C30 F4 115.4(3)
N6 C30 C29 126.0(3)
F5 B1 F7 104.2(4)
F6 B1 F5 117.7(6)
F6 B1 F7 106.2(5)
F8 B1 F5 111.0(5)
F8 B1 F6 110.2(5)
F8 B1 F7 106.6(5)
F9 B2 F10 107.1(4)
F9 B2 F12 106.9(4)
F11 B2 F9 111.1(4)
F11 B2 F10 108.7(4)
F11 B2 F12 113.0(4)
F12 B2 F10 110.0(4)
N1S C1S C2S 178.4(4)
C1S C2S H2SA 109.5
C1S C2S H2SB 109.5
C1S C2S H2SC 109.5
H2SA C2S H2SB 109.5
H2SA C2S H2SC 109.5
H2SB C2S H2SC 109.5

loop_
_geom_bond_atom_site_label_1
_geom_bond_atom_site_label_2
_geom_bond_distance
Fe1 N1 2.031(3)
Fe1 N2 1.899(3)
Fe1 N3 2.018(3)
Fe1 N4 2.035(3)
Fe1 N5 1.909(3)
Fe1 N6 2.026(3)
F1 C1 1.331(4)
F2 C15 1.340(4)
F3 C16 1.336(4)
F4 C30 1.332(4)
F5 B1 1.366(6)
F6 B1 1.359(8)
F7 B1 1.433(7)
F8 B1 1.348(7)
N1 C1 1.316(4)
N1 C5 1.379(4)
N2 C6 1.346(4)
N2 C10 1.348(4)
N3 C11 1.373(4)
N3 C15 1.316(4)
N4 C16 1.319(4)
N4 C20 1.371(4)
N5 C21 1.343(4)
N5 C25 1.340(4)
N6 C26 1.374(4)
N6 C30 1.322(4)
C1 C2 1.381(4)
C2 H2 0.9500
C2 C3 1.373(5)
C3 H3 0.9500
C3 C4 1.388(5)
C4 H4 0.9500
C4 C5 1.377(4)
C5 C6 1.463(4)
C6 C7 1.389(4)
C7 H7 0.9500
C7 C8 1.389(5)
C8 H8 0.9500
C8 C9 1.379(6)
C9 H9 0.9500
C9 C10 1.382(5)
C10 C11 1.466(5)
C11 C12 1.387(5)
C12 H12 0.9500
C12 C13 1.385(6)
C13 H13 0.9500
C13 C14 1.367(6)
C14 H14 0.9500
C14 C15 1.383(5)
C16 C17 1.380(5)
C17 H17 0.9500
C17 C18 1.376(6)
C18 H18 0.9500
C18 C19 1.381(6)
C19 H19 0.9500
C19 C20 1.382(5)
C20 C21 1.466(5)
C21 C22 1.387(4)
C22 H22 0.9500
C22 C23 1.383(5)
C23 H23 0.9500
C23 C24 1.385(5)
C24 H24 0.9500
C24 C25 1.391(4)
C25 C26 1.466(4)
C26 C27 1.378(4)
C27 H27 0.9500
C27 C28 1.389(5)
C28 H28 0.9500
C28 C29 1.375(5)
C29 H29 0.9500
C29 C30 1.378(5)
F9 B2 1.371(5)
F10 B2 1.386(5)
F11 B2 1.349(6)
F12 B2 1.380(5)
N1S C1S 1.131(5)
C1S C2S 1.454(6)
C2S H2SA 0.9800
C2S H2SB 0.9800
C2S H2SC 0.9800

loop_
_geom_torsion_atom_site_label_1
_geom_torsion_atom_site_label_2
_geom_torsion_atom_site_label_3
_geom_torsion_atom_site_label_4
_geom_torsion
Fe1 N1 C1 F1 -4.3(4)
Fe1 N1 C1 C2 176.5(2)
Fe1 N1 C5 C4 -178.6(2)
Fe1 N1 C5 C6 1.4(3)
Fe1 N2 C6 C5 -4.0(4)
Fe1 N2 C6 C7 175.5(2)
Fe1 N2 C10 C9 -176.0(3)
Fe1 N2 C10 C11 0.5(4)
Fe1 N3 C11 C10 3.8(3)
Fe1 N3 C11 C12 -177.9(3)
Fe1 N3 C15 F2 -0.8(5)
Fe1 N3 C15 C14 -179.6(3)
Fe1 N4 C16 F3 -1.8(4)
Fe1 N4 C16 C17 177.3(2)
Fe1 N4 C20 C19 -177.7(2)
Fe1 N4 C20 C21 2.3(3)
Fe1 N5 C21 C20 -5.8(3)
Fe1 N5 C21 C22 174.5(2)
Fe1 N5 C25 C24 -176.0(2)
Fe1 N5 C25 C26 2.0(3)
Fe1 N6 C26 C25 5.3(3)
Fe1 N6 C26 C27 -175.3(2)
Fe1 N6 C30 F4 -8.1(4)
Fe1 N6 C30 C29 173.1(2)
F1 C1 C2 C3 -177.1(3)
F3 C16 C17 C18 179.8(3)
N1 Fe1 N2 C6 3.8(2)
N1 Fe1 N2 C10 -179.5(2)
N1 C1 C2 C3 2.1(5)
N1 C5 C6 N2 1.5(4)
N1 C5 C6 C7 -178.0(3)
N2 C6 C7 C8 0.4(5)
N2 C10 C11 N3 -2.8(4)
N2 C10 C11 C12 178.9(3)
N3 Fe1 N2 C6 -175.4(2)
N3 Fe1 N2 C10 1.2(2)
N3 C11 C12 C13 -2.0(5)
N4 Fe1 N2 C6 -85.4(2)
N4 Fe1 N2 C10 91.3(2)
N4 C16 C17 C18 0.6(5)
N4 C20 C21 N5 1.9(4)
N4 C20 C21 C22 -178.4(3)
N5 C21 C22 C23 1.6(5)
N5 C25 C26 N6 -4.8(4)
N5 C25 C26 C27 175.8(3)
N6 Fe1 N2 C6 95.1(2)
N6 Fe1 N2 C10 -88.2(2)
N6 C26 C27 C28 0.7(5)
C1 N1 C5 C4 -0.2(4)
C1 N1 C5 C6 179.8(3)
C1 C2 C3 C4 -0.9(5)
C2 C3 C4 C5 -0.7(5)
C3 C4 C5 N1 1.2(5)
C3 C4 C5 C6 -178.7(3)
C4 C5 C6 N2 -178.5(3)
C4 C5 C6 C7 2.0(5)
C5 N1 C1 F1 177.7(3)
C5 N1 C1 C2 -1.5(5)
C5 C6 C7 C8 179.8(3)
C6 N2 C10 C9 0.6(5)
C6 N2 C10 C11 177.1(3)
C6 C7 C8 C9 0.8(5)
C7 C8 C9 C10 -1.4(6)
C8 C9 C10 N2 0.6(5)
C8 C9 C10 C11 -175.3(3)
C9 C10 C11 N3 173.4(3)
C9 C10 C11 C12 -4.8(6)
C10 N2 C6 C5 179.4(3)
C10 N2 C6 C7 -1.2(5)
C10 C11 C12 C13 176.1(3)
C11 N3 C15 F2 179.2(3)
C11 N3 C15 C14 0.4(5)
C11 C12 C13 C14 -0.6(6)
C12 C13 C14 C15 2.9(6)
C13 C14 C15 F2 178.4(3)
C13 C14 C15 N3 -2.9(6)
C15 N3 C11 C10 -176.2(3)
C15 N3 C11 C12 2.1(5)
C16 N4 C20 C19 1.1(4)
C16 N4 C20 C21 -178.9(3)
C16 C17 C18 C19 0.1(5)
C17 C18 C19 C20 -0.2(5)
C18 C19 C20 N4 -0.4(5)
C18 C19 C20 C21 179.5(3)
C19 C20 C21 N5 -178.1(3)
C19 C20 C21 C22 1.6(5)
C20 N4 C16 F3 179.7(3)
C20 N4 C16 C17 -1.2(5)
C20 C21 C22 C23 -178.1(3)
C21 N5 C25 C24 -0.2(4)
C21 N5 C25 C26 177.8(3)
C21 C22 C23 C24 -0.4(5)
C22 C23 C24 C25 -1.0(5)
C23 C24 C25 N5 1.4(5)
C23 C24 C25 C26 -176.4(3)
C24 C25 C26 N6 173.1(3)
C24 C25 C26 C27 -6.3(5)
C25 N5 C21 C20 178.4(3)
C25 N5 C21 C22 -1.3(4)
C25 C26 C27 C28 -179.9(3)
C26 N6 C30 F4 176.3(3)
C26 N6 C30 C29 -2.5(5)
C26 C27 C28 C29 -1.3(5)
C27 C28 C29 C30 0.1(5)
C28 C29 C30 F4 -176.8(3)
C28 C29 C30 N6 2.0(5)
C30 N6 C26 C25 -178.3(3)
C30 N6 C26 C27 1.1(4)
